data_8102035
loop_
_publ_author_name
'Xu, S.-P.'
'Liu, C.-H.'
'Wang, S.-F.'

_publ_section_title
;
Crystal structure of acetato-\m-N,N'-bis(salicylidene)-3-methyl-
3-aza-1,5-pentanediaminocobalt(III), Co(C~2~H~3~O~2~)(C~21~H~25~N~3~O~2~)
;
_journal_issue 3
_journal_name_full 'Zeitschrift f\"ur Kristallographie - New Crystal Structures'
_journal_page_first 409
_journal_page_last 410
_journal_volume 221
_journal_year 2006
_chemical_formula_sum 'C23 H28 Co N3 O4'
_chemical_formula_weight 469.41
_chemical_name_systematic acetato-\m-N,N'-bis(salicylidene)-3-methyl-3-aza-1,5-pentanediaminocobalt(III)
_space_group_IT_number 14
_symmetry_cell_setting monoclinic
_symmetry_space_group_name_Hall '-P 2yn'
_symmetry_space_group_name_H-M 'P 1 21/n 1'
_atom_sites_solution_hydrogens geom
_atom_sites_solution_primary direct
_atom_sites_solution_secondary difmap
_audit_creation_method SHELXL-97
_cell_angle_alpha 90.00
_cell_angle_beta 92.33
_cell_angle_gamma 90.00
_cell_formula_units_Z 4
_cell_length_a 9.400(4)
_cell_length_b 19.203(5)
_cell_length_c 12.112(5)
_cell_measurement_temperature 293(2)
_cell_volume 2184.5(14)
_computing_structure_refinement 'SHELXL-97 (Sheldrick, 1997)'
_computing_structure_solution 'SHELXS-97 (Sheldrick, 1990)'
_diffrn_ambient_temperature 293(2)
_diffrn_measured_fraction_theta_full 0.999
_diffrn_measured_fraction_theta_max 0.999
_diffrn_radiation_monochromator graphite
_diffrn_radiation_source 'fine-focus sealed tube'
_diffrn_radiation_type MoK\a
_diffrn_radiation_wavelength 0.71073
_diffrn_reflns_av_R_equivalents 0.0309
_diffrn_reflns_av_sigmaI/netI 0.0380
_diffrn_reflns_limit_h_max 11
_diffrn_reflns_limit_h_min 0
_diffrn_reflns_limit_k_max 23
_diffrn_reflns_limit_k_min 0
_diffrn_reflns_limit_l_max 14
_diffrn_reflns_limit_l_min -14
_diffrn_reflns_number 4208
_diffrn_reflns_theta_full 25.24
_diffrn_reflns_theta_max 25.24
_diffrn_reflns_theta_min 1.99
_exptl_absorpt_coefficient_mu 0.820
_exptl_crystal_colour 'dark blue'
_exptl_crystal_density_diffrn 1.427
_exptl_crystal_density_method 'not measured'
_exptl_crystal_description prism
_exptl_crystal_F_000 984
_exptl_crystal_size_max 0.32
_exptl_crystal_size_mid 0.30
_exptl_crystal_size_min 0.30
_refine_diff_density_max 1.545
_refine_diff_density_min -0.694
_refine_diff_density_rms 0.102
_refine_ls_extinction_method none
_refine_ls_goodness_of_fit_ref 1.035
_refine_ls_hydrogen_treatment mixed
_refine_ls_matrix_type full
_refine_ls_number_parameters 280
_refine_ls_number_reflns 3957
_refine_ls_number_restraints 0
_refine_ls_restrained_S_all 1.035
_refine_ls_R_factor_all 0.0866
_refine_ls_R_factor_gt 0.0657
_refine_ls_shift/su_max 0.000
_refine_ls_shift/su_mean 0.000
_refine_ls_structure_factor_coef Fsqd
_refine_ls_weighting_details 'calc w=1/[\s^2^(Fo^2^)+(0.1059P)^2^+7.1872P] where P=(Fo^2^+2Fc^2^)/3'
_refine_ls_weighting_scheme calc
_refine_ls_wR_factor_gt 0.1836
_refine_ls_wR_factor_ref 0.2020
_reflns_number_gt 3035
_reflns_number_total 3957
_reflns_threshold_expression >2sigma(I)
_cod_data_source_file 1267-1856.cff
_cod_data_source_block co1
_cod_original_sg_symbol_H-M P12(1)/n1
_cod_database_code 8102035

loop_
_symmetry_equiv_pos_as_xyz
'x, y, z'
'-x+1/2, y+1/2, -z+1/2'
'-x, -y, -z'
'x-1/2, -y-1/2, z-1/2'

loop_
_atom_site_label
_atom_site_type_symbol
_atom_site_fract_x
_atom_site_fract_y
_atom_site_fract_z
_atom_site_U_iso_or_equiv
_atom_site_adp_type
_atom_site_occupancy
_atom_site_symmetry_multiplicity
_atom_site_Wyckoff_symbol
_atom_site_calc_flag
_atom_site_refinement_flags
_atom_site_disorder_assembly
_atom_site_disorder_group
Co1 Co 0.21961(7) 0.90799(4) 0.19185(6) 0.0320(3) Uani 1 4 e d . . .
O3 O 0.0142(4) 0.87190(17) 0.1430(3) 0.0361(8) Uani 1 4 e d . . .
O4 O -0.1698(5) 0.8200(2) 0.0595(5) 0.0646(14) Uani 1 4 e d . . .
C22 C -0.0515(5) 0.8184(3) 0.1049(4) 0.0341(11) Uani 1 4 e d . . .
C23 C 0.0237(7) 0.7494(3) 0.1183(7) 0.0585(18) Uani 1 4 e d . . .
H23A H -0.0356 0.7132 0.0868 0.080 Uiso 1 4 e d R . .
H23B H 0.1110 0.7508 0.0805 0.080 Uiso 1 4 e d R . .
H23C H 0.0430 0.7402 0.1962 0.080 Uiso 1 4 e d R . .
O1 O 0.1375(3) 0.94475(16) 0.3204(3) 0.0287(7) Uani 1 4 e d . . .
O2 O 0.2980(4) 0.86967(17) 0.0638(3) 0.0315(8) Uani 1 4 e d . . .
N1 N 0.2976(4) 0.8278(2) 0.2900(3) 0.0297(9) Uani 1 4 e d . . .
N2 N 0.4505(4) 0.9618(2) 0.2490(3) 0.0349(10) Uani 1 4 e d . . .
N3 N 0.1944(4) 0.99957(19) 0.1081(3) 0.0254(8) Uani 1 4 e d . . .
C1 C 0.0624(5) 0.9044(2) 0.3850(4) 0.0267(10) Uani 1 4 e d . . .
C2 C -0.0605(5) 0.9300(3) 0.4294(4) 0.0322(11) Uani 1 4 e d . . .
H2A H -0.0916 0.9762 0.4104 0.080 Uiso 1 4 e d R . .
C3 C -0.1383(6) 0.8901(3) 0.5015(4) 0.0380(12) Uani 1 4 e d . . .
H3A H -0.2236 0.9086 0.5303 0.080 Uiso 1 4 e d R . .
C4 C -0.0949(6) 0.8246(3) 0.5322(4) 0.0397(13) Uani 1 4 e d . . .
H4A H -0.1501 0.7971 0.5810 0.080 Uiso 1 4 e d R . .
C5 C 0.0275(6) 0.7981(3) 0.4914(4) 0.0376(12) Uani 1 4 e d . . .
H5A H 0.0607 0.7531 0.5155 0.080 Uiso 1 4 e d R . .
C6 C 0.1065(5) 0.8363(3) 0.4158(4) 0.0297(10) Uani 1 4 e d . . .
C7 C 0.2351(5) 0.8059(3) 0.3758(4) 0.0314(11) Uani 1 4 e d . . .
H7A H 0.2759 0.7672 0.4162 0.080 Uiso 1 4 e d R . .
C8 C 0.4362(6) 0.7981(3) 0.2657(4) 0.0378(12) Uani 1 4 e d . . .
H8A H 0.4408 0.7908 0.1867 0.080 Uiso 1 4 e d R . .
H8B H 0.4457 0.7538 0.3020 0.080 Uiso 1 4 e d R . .
C9 C 0.5574(6) 0.8449(3) 0.3041(6) 0.0543(17) Uani 1 4 e d . . .
H9A H 0.6449 0.8197 0.3020 0.080 Uiso 1 4 e d R . .
H9B H 0.5444 0.8586 0.3800 0.080 Uiso 1 4 e d R . .
C10 C 0.5645(7) 0.9161(4) 0.2268(8) 0.076(2) Uani 1 4 e d . . .
H10A H 0.6531 0.9394 0.2413 0.080 Uiso 1 4 e d R . .
H10B H 0.5585 0.9028 0.1495 0.080 Uiso 1 4 e d R . .
C11 C 0.4557(9) 0.9889(5) 0.3635(6) 0.076(2) Uani 1 4 e d . . .
H11A H 0.5470 1.0090 0.3805 0.080 Uiso 1 4 e d R . .
H11B H 0.3839 1.0237 0.3700 0.080 Uiso 1 4 e d R . .
H11C H 0.4393 0.9516 0.4147 0.080 Uiso 1 4 e d R . .
C12 C 0.4740(8) 1.0244(4) 0.1749(7) 0.0640(19) Uani 1 4 e d . . .
H12A H 0.4708 1.0087 0.0989 0.080 Uiso 1 4 e d R . .
H12B H 0.5675 1.0420 0.1919 0.080 Uiso 1 4 e d R . .
C13 C 0.3699(6) 1.0832(3) 0.1831(6) 0.0499(15) Uani 1 4 e d . . .
H13A H 0.3896 1.1169 0.1269 0.080 Uiso 1 4 e d R . .
H13B H 0.3865 1.1052 0.2544 0.080 Uiso 1 4 e d R . .
C14 C 0.2132(5) 1.0643(3) 0.1717(4) 0.0335(11) Uani 1 4 e d . . .
H14A H 0.1759 1.0589 0.2443 0.080 Uiso 1 4 e d R . .
H14B H 0.1619 1.1010 0.1337 0.080 Uiso 1 4 e d R . .
C15 C 0.1718(5) 1.0028(2) 0.0022(4) 0.0266(10) Uani 1 4 e d . . .
H15A H 0.1492 1.0474 -0.0300 0.080 Uiso 1 4 e d R . .
C16 C 0.1787(5) 0.9441(2) -0.0724(4) 0.0262(10) Uani 1 4 e d . . .
C17 C 0.1320(5) 0.9532(3) -0.1840(4) 0.0308(11) Uani 1 4 e d . . .
H17A H 0.0885 0.9964 -0.2062 0.080 Uiso 1 4 e d R . .
C18 C 0.1482(6) 0.9015(3) -0.2623(4) 0.0364(12) Uani 1 4 e d . . .
H18A H 0.1147 0.9082 -0.3383 0.080 Uiso 1 4 e d R . .
C19 C 0.2131(6) 0.8397(3) -0.2299(4) 0.0360(12) Uani 1 4 e d . . .
H19A H 0.2244 0.8034 -0.2838 0.080 Uiso 1 4 e d R . .
C20 C 0.2612(6) 0.8296(3) -0.1210(4) 0.0350(11) Uani 1 4 e d . . .
H20A H 0.3079 0.7869 -0.1001 0.080 Uiso 1 4 e d R . .
C21 C 0.2442(5) 0.8810(2) -0.0392(4) 0.0257(10) Uani 1 4 e d . . .

loop_
_atom_site_aniso_label
_atom_site_aniso_U_11
_atom_site_aniso_U_22
_atom_site_aniso_U_33
_atom_site_aniso_U_23
_atom_site_aniso_U_13
_atom_site_aniso_U_12
Co1 0.0380(4) 0.0282(4) 0.0296(4) 0.0013(3) -0.0018(3) 0.0023(3)
O3 0.0335(18) 0.0265(18) 0.047(2) -0.0034(16) -0.0095(16) -0.0045(15)
O4 0.052(3) 0.042(2) 0.096(4) -0.009(2) -0.035(3) -0.003(2)
C22 0.039(3) 0.031(3) 0.033(3) 0.002(2) -0.003(2) -0.003(2)
C23 0.060(4) 0.027(3) 0.086(5) -0.005(3) -0.018(4) 0.001(3)
O1 0.0358(18) 0.0218(17) 0.0290(17) -0.0020(13) 0.0062(14) -0.0017(14)
O2 0.0398(19) 0.0308(18) 0.0233(16) 0.0011(14) -0.0048(14) 0.0130(15)
N1 0.034(2) 0.025(2) 0.029(2) -0.0007(17) -0.0080(17) 0.0061(17)
N2 0.029(2) 0.047(3) 0.029(2) -0.0053(19) -0.0012(17) -0.0022(19)
N3 0.0266(19) 0.0209(19) 0.029(2) -0.0001(16) -0.0006(16) -0.0009(15)
C1 0.032(2) 0.027(2) 0.020(2) -0.0018(19) -0.0043(18) -0.0045(19)
C2 0.036(3) 0.033(3) 0.028(2) -0.001(2) -0.004(2) 0.001(2)
C3 0.036(3) 0.050(3) 0.029(3) -0.001(2) 0.002(2) -0.004(2)
C4 0.043(3) 0.045(3) 0.031(3) 0.005(2) 0.002(2) -0.014(2)
C5 0.051(3) 0.031(3) 0.031(3) 0.007(2) -0.002(2) -0.008(2)
C6 0.036(3) 0.031(3) 0.022(2) 0.002(2) -0.0048(19) -0.003(2)
C7 0.041(3) 0.027(2) 0.026(2) 0.003(2) -0.005(2) 0.002(2)
C8 0.043(3) 0.034(3) 0.037(3) -0.001(2) 0.000(2) 0.016(2)
C9 0.036(3) 0.053(4) 0.072(4) -0.008(3) -0.016(3) 0.013(3)
C10 0.041(4) 0.072(5) 0.114(7) -0.031(5) 0.001(4) -0.003(3)
C11 0.075(5) 0.083(6) 0.069(5) -0.030(4) 0.001(4) -0.009(4)
C12 0.058(4) 0.063(4) 0.071(5) 0.003(4) -0.002(3) -0.015(3)
C13 0.042(3) 0.034(3) 0.074(4) -0.007(3) 0.000(3) -0.010(2)
C14 0.044(3) 0.021(2) 0.036(3) -0.003(2) 0.002(2) -0.003(2)
C15 0.026(2) 0.021(2) 0.033(2) 0.0054(19) 0.0005(18) 0.0018(18)
C16 0.022(2) 0.027(2) 0.029(2) 0.003(2) -0.0013(18) 0.0010(18)
C17 0.028(2) 0.034(3) 0.030(2) 0.005(2) -0.0045(19) -0.001(2)
C18 0.040(3) 0.040(3) 0.028(3) 0.000(2) -0.010(2) -0.003(2)
C19 0.045(3) 0.036(3) 0.027(3) -0.006(2) -0.002(2) -0.006(2)
C20 0.042(3) 0.029(3) 0.033(3) -0.001(2) -0.002(2) 0.005(2)
C21 0.027(2) 0.027(2) 0.023(2) 0.0015(19) -0.0006(18) 0.0008(19)

loop_
_atom_type_symbol
_atom_type_description
_atom_type_scat_dispersion_real
_atom_type_scat_dispersion_imag
_atom_type_scat_source
C C 0.0033 0.0016 'International Tables Vol C Tables 4.2.6.8 and 6.1.1.4'
H H 0.0000 0.0000 'International Tables Vol C Tables 4.2.6.8 and 6.1.1.4'
N N 0.0061 0.0033 'International Tables Vol C Tables 4.2.6.8 and 6.1.1.4'
O O 0.0106 0.0060 'International Tables Vol C Tables 4.2.6.8 and 6.1.1.4'
Co Co 0.3494 0.9721 'International Tables Vol C Tables 4.2.6.8 and 6.1.1.4'

loop_
_geom_angle_atom_site_label_1
_geom_angle_atom_site_label_2
_geom_angle_atom_site_label_3
_geom_angle
_geom_angle_site_symmetry_1
_geom_angle_site_symmetry_3
_geom_angle_publ_flag
O2 Co1 O1 178.63(15) . . ?
O2 Co1 N3 88.21(15) . . ?
O1 Co1 N3 92.56(15) . . ?
O2 Co1 N1 92.35(15) . . ?
O1 Co1 N1 87.22(15) . . ?
N3 Co1 N1 164.24(16) . . ?
O2 Co1 O3 91.43(15) . . ?
O1 Co1 O3 87.39(15) . . ?
N3 Co1 O3 93.28(14) . . ?
N1 Co1 O3 102.45(15) . . ?
C22 O3 Co1 142.1(3) . . ?
O4 C22 O3 124.3(5) . . ?
O4 C22 C23 118.9(5) . . ?
O3 C22 C23 116.8(5) . . ?
C1 O1 Co1 120.7(3) . . ?
C21 O2 Co1 123.6(3) . . ?
C7 N1 C8 118.5(4) . . ?
C7 N1 Co1 123.1(3) . . ?
C8 N1 Co1 118.2(3) . . ?
C10 N2 C11 113.5(6) . . ?
C10 N2 C12 104.4(5) . . ?
C11 N2 C12 106.0(5) . . ?
C15 N3 C14 119.4(4) . . ?
C15 N3 Co1 123.1(3) . . ?
C14 N3 Co1 117.4(3) . . ?
O1 C1 C2 119.7(4) . . ?
O1 C1 C6 122.5(4) . . ?
C2 C1 C6 117.7(4) . . ?
C1 C2 C3 121.1(5) . . ?
C4 C3 C2 121.2(5) . . ?
C5 C4 C3 119.3(5) . . ?
C4 C5 C6 120.9(5) . . ?
C5 C6 C1 119.8(5) . . ?
C5 C6 C7 118.5(5) . . ?
C1 C6 C7 121.7(4) . . ?
N1 C7 C6 123.8(4) . . ?
N1 C8 C9 111.9(4) . . ?
C8 C9 C10 111.3(5) . . ?
N2 C10 C9 110.8(6) . . ?
C13 C12 N2 116.4(6) . . ?
C12 C13 C14 116.6(5) . . ?
N3 C14 C13 110.2(4) . . ?
N3 C15 C16 124.9(4) . . ?
C21 C16 C17 119.6(4) . . ?
C21 C16 C15 121.4(4) . . ?
C17 C16 C15 118.7(4) . . ?
C18 C17 C16 121.8(5) . . ?
C19 C18 C17 118.7(5) . . ?
C18 C19 C20 120.8(5) . . ?
C19 C20 C21 121.7(5) . . ?
O2 C21 C16 123.2(4) . . ?
O2 C21 C20 119.2(4) . . ?
C16 C21 C20 117.5(4) . . ?

loop_
_geom_bond_atom_site_label_1
_geom_bond_atom_site_label_2
_geom_bond_distance
_geom_bond_site_symmetry_2
_geom_bond_publ_flag
Co1 O2 1.893(3) . ?
Co1 O1 1.902(3) . ?
Co1 N3 2.039(4) . ?
Co1 N1 2.063(4) . ?
Co1 O3 2.113(3) . ?
O3 C22 1.275(6) . ?
O4 C22 1.220(6) . ?
C22 C23 1.509(8) . ?
O1 C1 1.325(6) . ?
O2 C21 1.345(5) . ?
N1 C7 1.285(6) . ?
N1 C8 1.463(6) . ?
N2 C10 1.420(8) . ?
N2 C11 1.480(8) . ?
N2 C12 1.521(8) . ?
N3 C15 1.292(6) . ?
N3 C14 1.470(6) . ?
C1 C2 1.384(7) . ?
C1 C6 1.417(7) . ?
C2 C3 1.391(7) . ?
C3 C4 1.369(8) . ?
C4 C5 1.369(8) . ?
C5 C6 1.409(7) . ?
C6 C7 1.444(7) . ?
C8 C9 1.509(8) . ?
C9 C10 1.660(11) . ?
C12 C13 1.499(9) . ?
C13 C14 1.517(7) . ?
C15 C16 1.448(7) . ?
C16 C21 1.410(6) . ?
C16 C17 1.414(7) . ?
C17 C18 1.387(7) . ?
C18 C19 1.383(7) . ?
C19 C20 1.392(7) . ?
C20 C21 1.412(7) . ?
